data_7012463
loop_
_publ_author_name
'Yan Xing'
'Zhan shi'
'Guanghua Li'
'Wenqin Pang'

_publ_section_title
;
 Hydrothermal synthesis and structure of
 [C2N2H10][La2(H2O)4(SO4)4]&#x00B7;2H2O, a new organically templated
 rare earth sulfate with a layer structure
;
_journal_issue 5
_journal_name_full 'Dalton Trans.'
_journal_page_first 940
_journal_page_last 943
_journal_paper_doi 10.1039/b211076h
_journal_year 2003
_chemical_formula_sum 'C2 H22 La2 N2 O22 S4'
_chemical_formula_weight 832.28
_space_group_IT_number 14
_symmetry_cell_setting monoclinic
_symmetry_space_group_name_Hall '-P 2ybc'
_symmetry_space_group_name_H-M 'P 1 21/c 1'
_atom_sites_solution_hydrogens geom
_atom_sites_solution_primary direct
_atom_sites_solution_secondary difmap
_audit_creation_method SHELXL-97
_cell_angle_alpha 90.00
_cell_angle_beta 105.020(3)
_cell_angle_gamma 90.00
_cell_formula_units_Z 4
_cell_length_a 6.9220(8)
_cell_length_b 31.639(4)
_cell_length_c 9.6388(11)
_cell_measurement_temperature 293(2)
_cell_volume 2038.8(4)
_computing_structure_refinement 'SHELXL-97 (Sheldrick, 1997)'
_computing_structure_solution 'SHELXS-97 (Sheldrick, 1990)'
_diffrn_ambient_temperature 293(2)
_diffrn_measured_fraction_theta_full 0.996
_diffrn_measured_fraction_theta_max 0.996
_diffrn_radiation_monochromator graphite
_diffrn_radiation_source 'fine-focus sealed tube'
_diffrn_radiation_type MoK\a
_diffrn_radiation_wavelength 0.71073
_diffrn_reflns_av_R_equivalents 0.0366
_diffrn_reflns_av_sigmaI/netI 0.0572
_diffrn_reflns_limit_h_max 7
_diffrn_reflns_limit_h_min -7
_diffrn_reflns_limit_k_max 35
_diffrn_reflns_limit_k_min -20
_diffrn_reflns_limit_l_max 10
_diffrn_reflns_limit_l_min -6
_diffrn_reflns_number 5905
_diffrn_reflns_theta_full 23.25
_diffrn_reflns_theta_max 23.25
_diffrn_reflns_theta_min 1.29
_exptl_absorpt_coefficient_mu 4.654
_exptl_absorpt_correction_T_max 0.3888
_exptl_absorpt_correction_T_min 0.3053
_exptl_absorpt_correction_type empirical
_exptl_crystal_colour colorless
_exptl_crystal_density_diffrn 2.711
_exptl_crystal_density_method 'not measured'
_exptl_crystal_description rod
_exptl_crystal_F_000 1608
_exptl_crystal_size_max 0.10
_exptl_crystal_size_mid 0.10
_exptl_crystal_size_min 0.08
_refine_diff_density_max 0.557
_refine_diff_density_min -0.638
_refine_diff_density_rms 0.141
_refine_ls_extinction_method none
_refine_ls_goodness_of_fit_ref 1.031
_refine_ls_hydrogen_treatment mixed
_refine_ls_matrix_type full
_refine_ls_number_parameters 325
_refine_ls_number_reflns 2916
_refine_ls_number_restraints 12
_refine_ls_restrained_S_all 1.030
_refine_ls_R_factor_all 0.0432
_refine_ls_R_factor_gt 0.0282
_refine_ls_shift/su_max 0.001
_refine_ls_shift/su_mean 0.000
_refine_ls_structure_factor_coef Fsqd
_refine_ls_weighting_details 'calc w=1/[\s^2^(Fo^2^)+(0.0089P)^2^+6.2270P] where P=(Fo^2^+2Fc^2^)/3'
_refine_ls_weighting_scheme calc
_refine_ls_wR_factor_gt 0.0487
_refine_ls_wR_factor_ref 0.0598
_reflns_number_gt 2295
_reflns_number_total 2916
_reflns_threshold_expression >2sigma(I)
_cod_data_source_file b211076h.txt
_cod_data_source_block sad
_cod_original_sg_symbol_H-M P2(1)/c
_cod_database_code 7012463

loop_
_symmetry_equiv_pos_as_xyz
'x, y, z'
'-x, y+1/2, -z+1/2'
'-x, -y, -z'
'x, -y-1/2, z-1/2'

loop_
_atom_site_label
_atom_site_type_symbol
_atom_site_fract_x
_atom_site_fract_y
_atom_site_fract_z
_atom_site_U_iso_or_equiv
_atom_site_adp_type
_atom_site_occupancy
_atom_site_symmetry_multiplicity
_atom_site_calc_flag
_atom_site_refinement_flags
_atom_site_disorder_assembly
_atom_site_disorder_group
La1 La 0.25437(6) 0.681015(14) 0.31031(5) 0.01331(12) Uani 1 1 d . . .
La2 La -0.36075(6) 0.568195(15) 0.22306(5) 0.01565(13) Uani 1 1 d . . .
S1 S -0.2456(3) 0.67093(6) 0.2519(2) 0.0166(5) Uani 1 1 d . . .
S2 S 0.2774(3) 0.75208(7) 0.0708(2) 0.0159(4) Uani 1 1 d . . .
S3 S 0.4149(3) 0.60128(6) 0.5258(2) 0.0160(4) Uani 1 1 d . . .
S4 S -0.9104(3) 0.58274(6) 0.0784(2) 0.0150(4) Uani 1 1 d . . .
O1 O -0.1281(7) 0.70175(17) 0.1905(5) 0.0201(13) Uani 1 1 d . . .
O2 O -0.0992(8) 0.64272(18) 0.3498(5) 0.0281(14) Uani 1 1 d . . .
O3 O -0.3735(7) 0.69330(16) 0.3283(5) 0.0216(13) Uani 1 1 d . . .
O4 O -0.3737(8) 0.64416(17) 0.1382(5) 0.0264(14) Uani 1 1 d . . .
O5 O 0.2959(7) 0.76094(17) 0.2245(5) 0.0222(13) Uani 1 1 d . . .
O6 O 0.2511(7) 0.70585(16) 0.0549(5) 0.0200(13) Uani 1 1 d . . .
O7 O 0.4523(7) 0.76710(17) 0.0256(5) 0.0224(13) Uani 1 1 d . . .
O8 O 0.1020(7) 0.77443(16) -0.0225(5) 0.0207(13) Uani 1 1 d . . .
O9 O 0.4605(7) 0.60772(17) 0.3825(5) 0.0223(13) Uani 1 1 d . . .
O10 O 0.3104(8) 0.64115(16) 0.5460(5) 0.0245(13) Uani 1 1 d . . .
O11 O 0.2837(7) 0.56500(17) 0.5203(6) 0.0265(13) Uani 1 1 d . . .
O12 O 0.5975(7) 0.59557(17) 0.6380(5) 0.0250(14) Uani 1 1 d . . .
O13 O -0.7243(7) 0.55731(17) 0.1000(5) 0.0222(13) Uani 1 1 d . . .
O14 O -0.8599(8) 0.62635(16) 0.1208(5) 0.0233(13) Uani 1 1 d . . .
O15 O -1.0236(7) 0.58069(16) -0.0731(5) 0.0216(13) Uani 1 1 d . . .
O16 O -1.0307(7) 0.56393(17) 0.1693(5) 0.0229(13) Uani 1 1 d . . .
O1W O -0.1106(8) 0.5509(2) 0.4501(6) 0.0325(16) Uani 1 1 d D . .
O2W O -0.3066(8) 0.49561(19) 0.1239(6) 0.0275(14) Uani 1 1 d D . .
O3W O -0.4316(8) 0.57480(19) -0.0593(6) 0.0244(14) Uani 1 1 d D . .
O4W O -0.4808(8) 0.50794(19) 0.3467(6) 0.0288(14) Uani 1 1 d D . .
O5W O -0.1310(9) 0.5174(2) 0.7081(6) 0.0292(14) Uani 1 1 d D . .
O6W O -0.6737(9) 0.6463(2) -0.1485(6) 0.0334(15) Uani 1 1 d D . .
C1 C -1.1347(11) 0.6838(3) -0.2990(8) 0.0242(19) Uani 1 1 d . . .
H1A H -1.2487 0.6935 -0.3736 0.080 Uiso 1 1 calc . . .
H1B H -1.0290 0.7046 -0.2873 0.080 Uiso 1 1 calc . . .
C2 C -1.1939(11) 0.6786(2) -0.1588(8) 0.0204(19) Uani 1 1 d . . .
H2A H -1.3028 0.6585 -0.1714 0.080 Uiso 1 1 calc . . .
H2B H -1.0813 0.6679 -0.0850 0.080 Uiso 1 1 calc . . .
N1 N -1.0645(9) 0.6427(2) -0.3411(6) 0.0244(17) Uani 1 1 d . . .
H1C H -1.0305 0.6456 -0.4235 0.080 Uiso 1 1 calc . . .
H1D H -1.1621 0.6236 -0.3520 0.080 Uiso 1 1 calc . . .
H1E H -0.9588 0.6340 -0.2730 0.080 Uiso 1 1 calc . . .
N2 N -1.2575(9) 0.7202(2) -0.1139(7) 0.0281(18) Uani 1 1 d . . .
H2C H -1.2915 0.7173 -0.0315 0.080 Uiso 1 1 calc . . .
H2D H -1.3620 0.7297 -0.1813 0.080 Uiso 1 1 calc . . .
H2E H -1.1570 0.7385 -0.1022 0.080 Uiso 1 1 calc . . .
H1WA H -0.125(15) 0.535(3) 0.521(8) 0.080 Uiso 1 1 d D . .
H1WB H 0.019(8) 0.547(3) 0.470(11) 0.080 Uiso 1 1 d D . .
H2WA H -0.269(15) 0.487(3) 0.052(8) 0.080 Uiso 1 1 d D . .
H2WB H -0.395(12) 0.487(3) 0.161(11) 0.080 Uiso 1 1 d D . .
H3WA H -0.536(11) 0.559(3) -0.090(10) 0.080 Uiso 1 1 d D . .
H3WB H -0.322(10) 0.575(3) -0.084(11) 0.080 Uiso 1 1 d D . .
H4WA H -0.608(8) 0.502(4) 0.311(10) 0.080 Uiso 1 1 d D . .
H4WB H -0.441(16) 0.484(2) 0.388(10) 0.080 Uiso 1 1 d D . .
H5WA H -0.093(16) 0.531(3) 0.786(8) 0.080 Uiso 1 1 d D . .
H5WB H -0.045(13) 0.499(3) 0.736(11) 0.080 Uiso 1 1 d D . .
H6WA H -0.598(14) 0.621(2) -0.114(10) 0.080 Uiso 1 1 d D . .
H6WB H -0.664(16) 0.639(3) -0.232(7) 0.080 Uiso 1 1 d D . .

loop_
_atom_site_aniso_label
_atom_site_aniso_U_11
_atom_site_aniso_U_22
_atom_site_aniso_U_33
_atom_site_aniso_U_23
_atom_site_aniso_U_13
_atom_site_aniso_U_12
La1 0.0140(2) 0.0133(3) 0.0133(2) 0.0002(2) 0.00482(18) 0.0001(2)
La2 0.0134(2) 0.0175(3) 0.0173(2) 0.0002(2) 0.00630(18) 0.0013(2)
S1 0.0148(10) 0.0176(12) 0.0185(10) -0.0018(9) 0.0065(8) 0.0020(9)
S2 0.0151(10) 0.0202(12) 0.0135(10) 0.0032(9) 0.0056(8) -0.0014(9)
S3 0.0144(10) 0.0187(12) 0.0156(10) 0.0022(9) 0.0053(8) 0.0005(9)
S4 0.0136(10) 0.0150(12) 0.0170(10) -0.0017(9) 0.0050(8) -0.0006(8)
O1 0.012(3) 0.024(3) 0.026(3) 0.000(3) 0.006(2) -0.005(2)
O2 0.032(3) 0.032(4) 0.020(3) 0.008(3) 0.007(3) 0.009(3)
O3 0.015(3) 0.022(3) 0.031(3) -0.007(3) 0.012(2) -0.002(2)
O4 0.032(3) 0.021(3) 0.024(3) -0.007(3) 0.003(3) -0.006(3)
O5 0.028(3) 0.025(3) 0.013(3) 0.001(2) 0.004(2) 0.001(3)
O6 0.028(3) 0.016(3) 0.017(3) 0.001(2) 0.008(2) -0.001(3)
O7 0.018(3) 0.027(3) 0.024(3) 0.003(3) 0.008(2) -0.001(3)
O8 0.018(3) 0.023(3) 0.020(3) 0.009(3) 0.002(2) 0.003(2)
O9 0.026(3) 0.025(4) 0.020(3) 0.002(3) 0.014(2) 0.006(3)
O10 0.037(3) 0.018(3) 0.022(3) 0.002(3) 0.014(3) 0.012(3)
O11 0.018(3) 0.020(3) 0.040(3) 0.009(3) 0.005(3) -0.004(3)
O12 0.016(3) 0.030(4) 0.022(3) 0.004(3) -0.007(2) -0.002(3)
O13 0.014(3) 0.028(4) 0.025(3) 0.001(3) 0.007(2) 0.007(2)
O14 0.030(3) 0.014(3) 0.027(3) -0.003(3) 0.009(3) -0.003(3)
O15 0.020(3) 0.024(4) 0.020(3) -0.006(2) 0.003(2) -0.001(2)
O16 0.021(3) 0.028(4) 0.024(3) 0.001(3) 0.015(2) 0.000(3)
O1W 0.017(3) 0.047(5) 0.030(4) 0.014(3) 0.001(3) -0.007(3)
O2W 0.029(3) 0.028(4) 0.029(4) -0.011(3) 0.014(3) -0.003(3)
O3W 0.022(3) 0.031(4) 0.022(3) -0.004(3) 0.010(3) -0.009(3)
O4W 0.024(3) 0.025(4) 0.039(4) 0.010(3) 0.010(3) -0.001(3)
O5W 0.028(4) 0.027(4) 0.030(3) 0.000(3) 0.003(3) 0.003(3)
O6W 0.031(4) 0.043(4) 0.025(3) 0.002(3) 0.004(3) 0.009(3)
C1 0.026(5) 0.025(5) 0.024(4) 0.003(4) 0.011(4) 0.000(4)
C2 0.025(5) 0.018(5) 0.021(4) 0.001(4) 0.011(4) 0.000(4)
N1 0.018(4) 0.034(5) 0.022(4) -0.003(3) 0.006(3) -0.001(3)
N2 0.026(4) 0.030(5) 0.027(4) -0.002(3) 0.005(3) 0.002(3)

loop_
_atom_type_symbol
_atom_type_description
_atom_type_scat_dispersion_real
_atom_type_scat_dispersion_imag
_atom_type_scat_source
C C 0.0033 0.0016 'International Tables Vol C Tables 4.2.6.8 and 6.1.1.4'
H H 0.0000 0.0000 'International Tables Vol C Tables 4.2.6.8 and 6.1.1.4'
N N 0.0061 0.0033 'International Tables Vol C Tables 4.2.6.8 and 6.1.1.4'
O O 0.0106 0.0060 'International Tables Vol C Tables 4.2.6.8 and 6.1.1.4'
S S 0.1246 0.1234 'International Tables Vol C Tables 4.2.6.8 and 6.1.1.4'
La La -0.2871 2.4523 'International Tables Vol C Tables 4.2.6.8 and 6.1.1.4'

loop_
_geom_angle_atom_site_label_1
_geom_angle_atom_site_label_2
_geom_angle_atom_site_label_3
_geom_angle
_geom_angle_site_symmetry_1
_geom_angle_site_symmetry_3
_geom_angle_publ_flag
O14 La1 O10 104.89(17) 1_655 . ?
O14 La1 O8 137.57(16) 1_655 4_576 ?
O10 La1 O8 72.73(16) . 4_576 ?
O14 La1 O3 106.10(16) 1_655 1_655 ?
O10 La1 O3 95.56(16) . 1_655 ?
O8 La1 O3 116.33(15) 4_576 1_655 ?
O14 La1 O6 65.74(16) 1_655 . ?
O10 La1 O6 165.27(16) . . ?
O8 La1 O6 121.95(16) 4_576 . ?
O3 La1 O6 77.21(16) 1_655 . ?
O14 La1 O1 76.31(16) 1_655 . ?
O10 La1 O1 114.32(16) . . ?
O8 La1 O1 67.37(15) 4_576 . ?
O3 La1 O1 148.64(15) 1_655 . ?
O6 La1 O1 75.58(15) . . ?
O14 La1 O5 117.69(15) 1_655 . ?
O10 La1 O5 137.39(16) . . ?
O8 La1 O5 76.78(15) 4_576 . ?
O3 La1 O5 72.19(16) 1_655 . ?
O6 La1 O5 52.93(15) . . ?
O1 La1 O5 79.07(15) . . ?
O14 La1 O9 68.97(16) 1_655 . ?
O10 La1 O9 53.03(15) . . ?
O8 La1 O9 125.62(15) 4_576 . ?
O3 La1 O9 70.16(16) 1_655 . ?
O6 La1 O9 112.24(15) . . ?
O1 La1 O9 135.52(16) . . ?
O5 La1 O9 141.96(15) . . ?
O14 La1 O7 168.40(16) 1_655 4_576 ?
O10 La1 O7 71.78(16) . 4_576 ?
O8 La1 O7 52.92(15) 4_576 4_576 ?
O3 La1 O7 63.83(14) 1_655 4_576 ?
O6 La1 O7 114.98(16) . 4_576 ?
O1 La1 O7 115.26(15) . 4_576 ?
O5 La1 O7 66.17(15) . 4_576 ?
O9 La1 O7 101.09(15) . 4_576 ?
O14 La1 O2 71.43(16) 1_655 . ?
O10 La1 O2 66.77(16) . . ?
O8 La1 O2 68.99(16) 4_576 . ?
O3 La1 O2 159.92(16) 1_655 . ?
O6 La1 O2 117.57(15) . . ?
O1 La1 O2 51.24(15) . . ?
O5 La1 O2 127.15(15) . . ?
O9 La1 O2 90.87(15) . . ?
O7 La1 O2 115.82(14) 4_576 . ?
O14 La1 S2 91.39(12) 1_655 . ?
O10 La1 S2 162.43(13) . . ?
O8 La1 S2 99.76(12) 4_576 . ?
O3 La1 S2 73.18(12) 1_655 . ?
O6 La1 S2 26.19(12) . . ?
O1 La1 S2 75.51(11) . . ?
O5 La1 S2 26.75(10) . . ?
O9 La1 S2 130.69(10) . . ?
O7 La1 S2 90.96(11) 4_576 . ?
O2 La1 S2 126.24(11) . . ?
O14 La1 S2 163.64(12) 1_655 4_576 ?
O10 La1 S2 70.57(12) . 4_576 ?
O8 La1 S2 26.38(11) 4_576 4_576 ?
O3 La1 S2 90.11(11) 1_655 4_576 ?
O6 La1 S2 121.65(12) . 4_576 ?
O1 La1 S2 91.07(11) . 4_576 ?
O5 La1 S2 68.87(11) . 4_576 ?
O9 La1 S2 116.09(11) . 4_576 ?
O7 La1 S2 26.55(10) 4_576 4_576 ?
O2 La1 S2 92.60(11) . 4_576 ?
S2 La1 S2 95.522(16) . 4_576 ?
O16 La2 O1W 72.58(17) 1_655 . ?
O16 La2 O4W 119.80(18) 1_655 . ?
O1W La2 O4W 69.69(19) . . ?
O16 La2 O13 139.48(16) 1_655 . ?
O1W La2 O13 140.62(17) . . ?
O4W La2 O13 72.82(18) . . ?
O16 La2 O4 86.64(18) 1_655 . ?
O1W La2 O4 116.98(19) . . ?
O4W La2 O4 152.70(18) . . ?
O13 La2 O4 91.73(17) . . ?
O16 La2 O9 140.83(17) 1_655 1_455 ?
O1W La2 O9 84.99(18) . 1_455 ?
O4W La2 O9 79.22(18) . 1_455 ?
O13 La2 O9 76.55(16) . 1_455 ?
O4 La2 O9 75.29(16) . 1_455 ?
O16 La2 O2W 68.85(17) 1_655 . ?
O1W La2 O2W 89.7(2) . . ?
O4W La2 O2W 65.91(19) . . ?
O13 La2 O2W 85.77(17) . . ?
O4 La2 O2W 136.82(17) . . ?
O9 La2 O2W 144.30(17) 1_455 . ?
O16 La2 O3W 73.97(16) 1_655 . ?
O1W La2 O3W 145.89(17) . . ?
O4W La2 O3W 123.66(19) . . ?
O13 La2 O3W 68.24(15) . . ?
O4 La2 O3W 67.11(17) . . ?
O9 La2 O3W 126.47(17) 1_455 . ?
O2W La2 O3W 72.06(19) . . ?
O16 La2 S1 81.78(13) 1_655 . ?
O1W La2 S1 92.55(15) . . ?
O4W La2 S1 143.45(15) . . ?
O13 La2 S1 111.15(13) . . ?
O4 La2 S1 24.70(12) . . ?
O9 La2 S1 67.26(12) 1_455 . ?
O2W La2 S1 148.37(12) . . ?
O3W La2 S1 89.16(13) . . ?
O16 La2 H2WB 86.2(14) 1_655 . ?
O1W La2 H2WB 89(2) . . ?
O4W La2 H2WB 48.9(14) . . ?
O13 La2 H2WB 75(2) . . ?
O4 La2 H2WB 149(2) . . ?
O9 La2 H2WB 126.0(12) 1_455 . ?
O2W La2 H2WB 18.4(11) . . ?
O3W La2 H2WB 82(2) . . ?
S1 La2 H2WB 166.7(12) . . ?
O3 S1 O4 108.8(3) . . ?
O3 S1 O1 110.2(3) . . ?
O4 S1 O1 111.4(3) . . ?
O3 S1 O2 111.7(3) . . ?
O4 S1 O2 107.7(3) . . ?
O1 S1 O2 107.0(3) . . ?
O3 S1 La2 110.4(2) . . ?
O4 S1 La2 45.5(2) . . ?
O1 S1 La2 138.4(2) . . ?
O2 S1 La2 65.0(2) . . ?
O3 S1 La1 126.5(2) . . ?
O4 S1 La1 124.6(2) . . ?
O1 S1 La1 50.3(2) . . ?
O2 S1 La1 56.7(2) . . ?
La2 S1 La1 108.55(5) . . ?
O7 S2 O6 112.2(3) . . ?
O7 S2 O5 111.8(3) . . ?
O6 S2 O5 105.5(3) . . ?
O7 S2 O8 105.9(3) . . ?
O6 S2 O8 110.4(3) . . ?
O5 S2 O8 111.1(3) . . ?
O7 S2 La1 129.0(2) . . ?
O6 S2 La1 50.40(19) . . ?
O5 S2 La1 55.1(2) . . ?
O8 S2 La1 125.0(2) . . ?
O7 S2 La1 56.0(2) . 4_575 ?
O6 S2 La1 125.7(2) . 4_575 ?
O5 S2 La1 128.5(2) . 4_575 ?
O8 S2 La1 49.93(19) . 4_575 ?
La1 S2 La1 173.75(7) . 4_575 ?
O12 S3 O11 110.2(3) . . ?
O12 S3 O10 111.6(3) . . ?
O11 S3 O10 110.7(3) . . ?
O12 S3 O9 110.6(3) . . ?
O11 S3 O9 110.5(3) . . ?
O10 S3 O9 103.2(3) . . ?
O12 S3 La1 131.1(2) . . ?
O11 S3 La1 118.6(2) . . ?
O10 S3 La1 48.29(19) . . ?
O9 S3 La1 55.4(2) . . ?
O14 S4 O15 110.4(3) . . ?
O14 S4 O16 110.2(3) . . ?
O15 S4 O16 109.5(3) . . ?
O14 S4 O13 109.7(3) . . ?
O15 S4 O13 109.6(3) . . ?
O16 S4 O13 107.4(3) . . ?
S1 O1 La1 104.4(3) . . ?
S1 O2 La1 97.3(3) . . ?
S1 O3 La1 128.1(3) . 1_455 ?
S1 O4 La2 109.8(3) . . ?
S2 O5 La1 98.1(3) . . ?
S2 O6 La1 103.4(2) . . ?
S2 O7 La1 97.5(2) . 4_575 ?
S2 O8 La1 103.7(2) . 4_575 ?
S3 O9 La2 137.6(3) . 1_655 ?
S3 O9 La1 97.4(2) . . ?
La2 O9 La1 124.86(18) 1_655 . ?
S3 O10 La1 105.7(2) . . ?
S4 O13 La2 135.9(3) . . ?
S4 O14 La1 150.7(3) . 1_455 ?
S4 O16 La2 142.5(3) . 1_455 ?
La2 O1W H1WA 128(7) . . ?
La2 O1W H1WB 132(7) . . ?
H1WA O1W H1WB 94(9) . . ?
La2 O2W H2WA 135(7) . . ?
La2 O2W H2WB 86(8) . . ?
H2WA O2W H2WB 133(10) . . ?
La2 O3W H3WA 103(7) . . ?
La2 O3W H3WB 111(7) . . ?
H3WA O3W H3WB 129(10) . . ?
La2 O4W H4WA 114(7) . . ?
La2 O4W H4WB 141(7) . . ?
H4WA O4W H4WB 99(10) . . ?
H5WA O5W H5WB 92(10) . . ?
H6WA O6W H6WB 87(9) . . ?
N1 C1 C2 109.4(6) . . ?
N1 C1 H1A 109.8 . . ?
C2 C1 H1A 109.8 . . ?
N1 C1 H1B 109.8 . . ?
C2 C1 H1B 109.8 . . ?
H1A C1 H1B 108.2 . . ?
N2 C2 C1 109.4(6) . . ?
N2 C2 H2A 109.8 . . ?
C1 C2 H2A 109.8 . . ?
N2 C2 H2B 109.8 . . ?
C1 C2 H2B 109.8 . . ?
H2A C2 H2B 108.3 . . ?
C1 N1 H1C 109.5 . . ?
C1 N1 H1D 109.5 . . ?
H1C N1 H1D 109.5 . . ?
C1 N1 H1E 109.5 . . ?
H1C N1 H1E 109.5 . . ?
H1D N1 H1E 109.5 . . ?
C2 N2 H2C 109.5 . . ?
C2 N2 H2D 109.5 . . ?
H2C N2 H2D 109.5 . . ?
C2 N2 H2E 109.5 . . ?
H2C N2 H2E 109.5 . . ?
H2D N2 H2E 109.5 . . ?

loop_
_geom_bond_atom_site_label_1
_geom_bond_atom_site_label_2
_geom_bond_distance
_geom_bond_site_symmetry_2
_geom_bond_publ_flag
La1 O14 2.491(5) 1_655 ?
La1 O10 2.539(5) . ?
La1 O8 2.565(5) 4_576 ?
La1 O3 2.566(5) 1_655 ?
La1 O6 2.579(5) . ?
La1 O1 2.681(5) . ?
La1 O5 2.699(5) . ?
La1 O9 2.717(5) . ?
La1 O7 2.721(5) 4_576 ?
La1 O2 2.844(5) . ?
La1 S2 3.256(2) . ?
La1 S2 3.256(2) 4_576 ?
La2 O16 2.474(5) 1_655 ?
La2 O1W 2.474(6) . ?
La2 O4W 2.501(6) . ?
La2 O13 2.512(5) . ?
La2 O4 2.533(5) . ?
La2 O9 2.538(5) 1_455 ?
La2 O2W 2.552(6) . ?
La2 O3W 2.646(5) . ?
La2 S1 3.341(2) . ?
La2 H2WB 2.62(11) . ?
S1 O3 1.472(5) . ?
S1 O4 1.484(5) . ?
S1 O1 1.487(5) . ?
S1 O2 1.490(5) . ?
S2 O7 1.468(5) . ?
S2 O6 1.477(5) . ?
S2 O5 1.480(5) . ?
S2 O8 1.489(5) . ?
S2 La1 3.256(2) 4_575 ?
S3 O12 1.446(5) . ?
S3 O11 1.456(5) . ?
S3 O10 1.492(5) . ?
S3 O9 1.509(5) . ?
S4 O14 1.456(5) . ?
S4 O15 1.468(5) . ?
S4 O16 1.481(5) . ?
S4 O13 1.487(5) . ?
O3 La1 2.566(4) 1_455 ?
O7 La1 2.721(5) 4_575 ?
O8 La1 2.565(5) 4_575 ?
O9 La2 2.538(5) 1_655 ?
O14 La1 2.491(5) 1_455 ?
O16 La2 2.474(5) 1_455 ?
O1W H1WA 0.88(5) . ?
O1W H1WB 0.87(5) . ?
O2W H2WA 0.85(5) . ?
O2W H2WB 0.83(5) . ?
O3W H3WA 0.87(5) . ?
O3W H3WB 0.85(5) . ?
O4W H4WA 0.88(5) . ?
O4W H4WB 0.85(5) . ?
O5W H5WA 0.84(5) . ?
O5W H5WB 0.84(5) . ?
O6W H6WA 0.95(5) . ?
O6W H6WB 0.85(5) . ?
C1 N1 1.481(10) . ?
C1 C2 1.520(10) . ?
C1 H1A 0.9700 . ?
C1 H1B 0.9700 . ?
C2 N2 1.488(10) . ?
C2 H2A 0.9700 . ?
C2 H2B 0.9700 . ?
N1 H1C 0.8900 . ?
N1 H1D 0.8900 . ?
N1 H1E 0.8900 . ?
N2 H2C 0.8900 . ?
N2 H2D 0.8900 . ?
N2 H2E 0.8900 . ?

loop_
_geom_hbond_atom_site_label_D
_geom_hbond_atom_site_label_H
_geom_hbond_atom_site_label_A
_geom_hbond_distance_DH
_geom_hbond_distance_HA
_geom_hbond_distance_DA
_geom_hbond_angle_DHA
_geom_hbond_site_symmetry_A
N1 H1C O2 0.89 2.11 2.926(8) 151.3 1_454
N1 H1C O10 0.89 2.46 3.064(8) 125.8 1_454
N1 H1D O12 0.89 1.87 2.737(8) 165.2 1_354
N1 H1E O6W 0.89 2.06 2.859(8) 148.3 .
N2 H2C O1 0.89 2.20 2.896(8) 134.7 1_455
N2 H2C O7 0.89 2.54 3.073(8) 119.3 1_355
N2 H2D O5 0.89 2.32 3.138(8) 151.8 4_375
N2 H2E O8 0.89 2.09 2.962(8) 165.3 1_455
O1W H1WA O5W 0.88(5) 1.90(6) 2.740(8) 161(10) .
O1W H1WB O11 0.87(5) 1.86(6) 2.674(7) 154(10) .
O2W H2WA O13 0.85(5) 2.02(7) 2.783(7) 149(10) 3_465
O2W H2WB O4W 0.83(5) 2.13(9) 2.749(8) 132(10) .
O2W H2WB O3W 0.83(5) 2.38(10) 2.837(8) 116(9) 3_465
O3W H3WA O2W 0.87(5) 2.02(6) 2.837(8) 156(10) 3_465
O3W H3WB O15 0.85(5) 2.05(6) 2.868(7) 161(10) 1_655
O4W H4WA O5W 0.88(5) 1.87(6) 2.722(8) 163(10) 3_466
O4W H4WB O11 0.85(5) 1.98(5) 2.815(8) 166(10) 3_566
O5W H5WA O15 0.84(5) 2.06(6) 2.862(8) 159(11) 1_656
O5W H5WB O16 0.84(5) 2.18(7) 2.931(8) 149(10) 3_466
O5W H5WB O2W 0.84(5) 2.47(9) 3.070(8) 130(10) 3_566
O6W H6WA O3W 0.95(5) 1.86(5) 2.814(9) 173(9) .
O6W H6WB O10 0.85(5) 2.10(6) 2.923(7) 161(10) 1_454
